data_2002474
loop_
_publ_author_name
'Mueller-Buschbaum, Hk'
'Vogt, R'

_publ_section_title
;
Neue Verbindungen vom Typ M3 Ln10 O18 (M= Ba + Ca; Ln= Sc + Yb, Ho + Y,
La + Y). Ein Beitrag zur Besetzung von Oktaedergeruest und
Tunnelstruktur
;
_journal_name_full
;
Zeitschrift fuer Anorganische und Allgemeine Chemie
;
_journal_page_first 89
_journal_page_last 95
_journal_paper_doi 10.1002/zaac.19905890110
_journal_volume 589
_journal_year 1990
_chemical_formula_structural 'Ba Ca2 Sc5 Yb5 O18'
_chemical_formula_sum 'Ba Ca2 O18 Sc5 Yb5'
_chemical_name_systematic
;
Barium dicalcium pentascandium pentaytterbium oxide
;
_space_group_IT_number 173
_symmetry_cell_setting hexagonal
_symmetry_Int_Tables_number 173
_symmetry_space_group_name_Hall 'P 6c'
_symmetry_space_group_name_H-M 'P 63'
_cell_angle_alpha 90
_cell_angle_beta 90
_cell_angle_gamma 120
_cell_formula_units_Z 2
_cell_length_a 17.13789(450)
_cell_length_b 17.13789(450)
_cell_length_c 3.2171(45)
_cell_volume 818.3
_refine_ls_R_factor_all 0.061
_cod_database_code 2002474

loop_
_symmetry_equiv_pos_as_xyz
x,y,z
-y,x-y,z
y-x,-x,z
-x,-y,1/2+z
y,y-x,1/2+z
x-y,x,1/2+z

loop_
_atom_site_label
_atom_site_type_symbol
_atom_site_symmetry_multiplicity
_atom_site_Wyckoff_symbol
_atom_site_fract_x
_atom_site_fract_y
_atom_site_fract_z
_atom_site_occupancy
_atom_site_attached_hydrogens
_atom_site_calc_flag
Ba1 Ba2+ 2 a 0. 0. 0.2676(62) 0.375 0 d
Ba2 Ba2+ 2 b 0.3333 0.6667 0.0977(43) 0.625 0 d
Ca1 Ca2+ 6 c 0.3302(5) 0.0017(5) 0.75 0.6667 0 d
Yb1 Yb3+ 6 c 0.3302(5) 0.0017(5) 0.75 0.3333 0 d
Yb2 Yb3+ 6 c 0.1135(3) 0.8825(3) 0.2592(30) 0.4444 0 d
Sc1 Sc3+ 6 c 0.1135(3) 0.8825(3) 0.2592(30) 0.5556 0 d
Yb3 Yb3+ 6 c 0.4494(3) 0.5516(3) 0.2560(33) 0.4444 0 d
Sc2 Sc3+ 6 c 0.4494(3) 0.5516(3) 0.2560(33) 0.5556 0 d
Yb4 Yb3+ 6 c 0.7816(3) 0.2173(3) 0.2445(33) 0.4444 0 d
Sc3 Sc3+ 6 c 0.7816(3) 0.2173(3) 0.2445(33) 0.5556 0 d
O1 O2- 6 c 0.162(2) 0.132(2) 0.243(12) 1. 0 d
O2 O2- 6 c 0.508(3) 0.814(3) 0.243(12) 1. 0 d
O3 O2- 6 c 0.838(4) 0.482(4) 0.232(14) 1. 0 d
O4 O2- 6 c 0.313(2) 0.086(2) 0.244(12) 1. 0 d
O5 O2- 6 c 0.635(2) 0.752(2) 0.278(12) 1. 0 d
O6 O2- 6 c 0.980(3) 0.431(3) 0.321(11) 1. 0 d

loop_
_atom_type_symbol
_atom_type_oxidation_number
Ba2+ 2.000
Ca2+ 2.000
Yb3+ 3.000
Sc3+ 3.000
O2- -2.000
